data_7023945
loop_
_publ_author_name
'Sun, Song'
'Ouyang, Hao'
'Luo, Yunjie'
'Zhang, Yong'
'Shen, Qi'
'Yao, Yingming'

_publ_section_title
;
 Synthesis of \b-diketiminate-ligated bimetallic and monometallic
 lanthanide amide complexes and their reactivity with isoprene and AlMe3.
;
_journal_issue 46
_journal_name_full 'Dalton transactions (Cambridge, England : 2003)'
_journal_page_first 16355
_journal_page_last 16364
_journal_paper_doi 10.1039/c3dt52014e
_journal_volume 42
_journal_year 2013
_chemical_formula_sum 'C35 H65 N4 O Si4 Y'
_chemical_formula_weight 759.18
_chemical_name_systematic
; 
 ? 
;
_space_group_IT_number 29
_symmetry_cell_setting orthorhombic
_symmetry_space_group_name_Hall 'P 2c -2ac'
_symmetry_space_group_name_H-M 'P c a 21'
_atom_sites_solution_hydrogens geom
_atom_sites_solution_primary direct
_atom_sites_solution_secondary difmap
_audit_creation_method SHELXL-97
_cell_angle_alpha 90.00
_cell_angle_beta 90.00
_cell_angle_gamma 90.00
_cell_formula_units_Z 4
_cell_length_a 18.189(2)
_cell_length_b 14.5123(12)
_cell_length_c 16.414(5)
_cell_measurement_reflns_used 5763
_cell_measurement_temperature 293(2)
_cell_measurement_theta_max 25.8750
_cell_measurement_theta_min 3.8890
_cell_volume 4332.7(14)
_computing_cell_refinement CrystalClear
_computing_data_collection CrystalClear
_computing_data_reduction CrystalStructure
_computing_structure_refinement 'SHELXL-97 (Sheldrick, 1997)'
_computing_structure_solution 'SHELXS-97 (Sheldrick, 1990)'
_diffrn_ambient_temperature 293(2)
_diffrn_measured_fraction_theta_full 0.997
_diffrn_measured_fraction_theta_max 0.997
_diffrn_measurement_device_type 'Xcalibur, Atlas, Gemini'
_diffrn_measurement_method '\w scans'
_diffrn_radiation_monochromator graphite
_diffrn_radiation_source 'fine-focus sealed tube'
_diffrn_radiation_type MoK\a
_diffrn_radiation_wavelength 0.71073
_diffrn_reflns_av_R_equivalents 0.0490
_diffrn_reflns_av_sigmaI/netI 0.0587
_diffrn_reflns_limit_h_max 19
_diffrn_reflns_limit_h_min -22
_diffrn_reflns_limit_k_max 18
_diffrn_reflns_limit_k_min -18
_diffrn_reflns_limit_l_max 20
_diffrn_reflns_limit_l_min -20
_diffrn_reflns_number 24412
_diffrn_reflns_theta_full 26.39
_diffrn_reflns_theta_max 26.39
_diffrn_reflns_theta_min 2.92
_exptl_absorpt_coefficient_mu 1.486
_exptl_absorpt_correction_T_max 1.0000
_exptl_absorpt_correction_T_min 0.52291
_exptl_absorpt_correction_type multi-scan
_exptl_crystal_colour yellow
_exptl_crystal_density_diffrn 1.164
_exptl_crystal_density_method 'not measured'
_exptl_crystal_description prism
_exptl_crystal_F_000 1624
_exptl_crystal_size_max 0.7500
_exptl_crystal_size_mid 0.6000
_exptl_crystal_size_min 0.2000
_refine_diff_density_max 0.554
_refine_diff_density_min -0.349
_refine_diff_density_rms 0.058
_refine_ls_abs_structure_details 'Flack H D (1983), Acta Cryst. A39, 876-881'
_refine_ls_abs_structure_Flack -0.023(6)
_refine_ls_extinction_method none
_refine_ls_goodness_of_fit_ref 1.007
_refine_ls_hydrogen_treatment mixed
_refine_ls_matrix_type full
_refine_ls_number_parameters 396
_refine_ls_number_reflns 8388
_refine_ls_number_restraints 1
_refine_ls_restrained_S_all 1.007
_refine_ls_R_factor_all 0.0707
_refine_ls_R_factor_gt 0.0470
_refine_ls_shift/su_max 0.001
_refine_ls_shift/su_mean 0.000
_refine_ls_structure_factor_coef Fsqd
_refine_ls_weighting_details 'calc w=1/[\s^2^(Fo^2^)+(0.0587P)^2^+1.3792P] where P=(Fo^2^+2Fc^2^)/3'
_refine_ls_weighting_scheme calc
_refine_ls_wR_factor_gt 0.1033
_refine_ls_wR_factor_ref 0.1142
_reflns_number_gt 6598
_reflns_number_total 8388
_reflns_threshold_expression >2sigma(I)
_cod_data_source_file c3dt52014e.txt
_cod_data_source_block complex7
_cod_original_cell_volume 4332.8(15)
_cod_database_code 7023945

loop_
_symmetry_equiv_pos_as_xyz
'x, y, z'
'-x, -y, z+1/2'
'-x+1/2, y, z+1/2'
'x+1/2, -y, z'

loop_
_atom_site_label
_atom_site_type_symbol
_atom_site_fract_x
_atom_site_fract_y
_atom_site_fract_z
_atom_site_U_iso_or_equiv
_atom_site_adp_type
_atom_site_occupancy
_atom_site_symmetry_multiplicity
_atom_site_calc_flag
_atom_site_refinement_flags
_atom_site_disorder_assembly
_atom_site_disorder_group
Y1 Y 0.97044(2) 0.27482(2) 0.24899(3) 0.03051(10) Uani 1 1 d . B .
O1 O 1.02345(18) 0.4259(2) 0.22577(17) 0.0464(8) Uani 1 1 d . . .
N1 N 0.88090(18) 0.1615(2) 0.28015(19) 0.0308(8) Uani 1 1 d . . .
N2 N 0.8745(2) 0.3638(2) 0.3036(2) 0.0374(8) Uani 1 1 d . . .
N3 N 0.9990(2) 0.2539(2) 0.1154(2) 0.0391(8) Uani 1 1 d . B .
N4 N 1.0505(2) 0.2581(3) 0.3526(2) 0.0425(9) Uani 1 1 d . B .
Si1 Si 1.08458(10) 0.24863(12) 0.07398(11) 0.0639(4) Uani 1 1 d . . .
H111 H 1.1191 0.2602 0.1187 0.077 Uiso 1 1 calc R A 1
Si2 Si 0.91846(8) 0.25549(9) 0.06314(8) 0.0446(3) Uani 1 1 d . . .
H112 H 0.8805 0.2667 0.1043 0.067 Uiso 1 1 calc R B .
Si3 Si 1.05107(10) 0.31290(12) 0.44471(9) 0.0637(4) Uani 1 1 d . . .
H113 H 1.0156 0.3636 0.4419 0.096 Uiso 1 1 calc R . .
Si4 Si 1.10948(8) 0.17292(10) 0.32800(9) 0.0525(4) Uani 1 1 d . . .
H114 H 1.0942 0.1522 0.2738 0.079 Uiso 1 1 calc R B .
C1 C 0.8370(3) 0.0779(3) 0.4018(3) 0.0533(13) Uani 1 1 d . . .
H1A H 0.7945 0.0528 0.3750 0.080 Uiso 1 1 calc R . .
H1B H 0.8248 0.0926 0.4572 0.080 Uiso 1 1 calc R . .
H1C H 0.8761 0.0335 0.4010 0.080 Uiso 1 1 calc R . .
C2 C 0.8614(2) 0.1645(3) 0.3580(2) 0.0368(10) Uani 1 1 d . . .
C3 C 0.8578(3) 0.2469(3) 0.4036(3) 0.0431(11) Uani 1 1 d . . .
H3 H 0.8590 0.2395 0.4599 0.052 Uiso 1 1 calc R . .
C4 C 0.8526(3) 0.3377(3) 0.3765(3) 0.0425(11) Uani 1 1 d . . .
C5 C 0.8162(4) 0.4042(3) 0.4353(3) 0.0645(16) Uani 1 1 d . . .
H5A H 0.8524 0.4458 0.4567 0.097 Uiso 1 1 calc R . .
H5B H 0.7943 0.3702 0.4793 0.097 Uiso 1 1 calc R . .
H5C H 0.7789 0.4385 0.4073 0.097 Uiso 1 1 calc R . .
C6 C 0.8490(2) 0.0885(3) 0.2311(2) 0.0354(10) Uani 1 1 d . . .
C7 C 0.7785(2) 0.1051(3) 0.1979(2) 0.0364(10) Uani 1 1 d . . .
C8 C 0.7473(3) 0.0353(3) 0.1516(3) 0.0505(12) Uani 1 1 d . . .
H8 H 0.7005 0.0442 0.1303 0.061 Uiso 1 1 calc R . .
C9 C 0.7826(3) -0.0460(4) 0.1359(3) 0.0642(16) Uani 1 1 d . . .
H9 H 0.7603 -0.0911 0.1042 0.077 Uiso 1 1 calc R . .
C10 C 0.8524(3) -0.0602(3) 0.1681(3) 0.0515(13) Uani 1 1 d . . .
H10 H 0.8769 -0.1151 0.1574 0.062 Uiso 1 1 calc R . .
C11 C 0.8858(3) 0.0061(3) 0.2159(3) 0.0412(11) Uani 1 1 d . . .
C12 C 0.7368(3) 0.1940(3) 0.2135(3) 0.0430(11) Uani 1 1 d . . .
H12 H 0.7728 0.2408 0.2298 0.052 Uiso 1 1 calc R . .
C13 C 0.6977(3) 0.2294(4) 0.1383(3) 0.0621(14) Uani 1 1 d . . .
H13A H 0.7319 0.2329 0.0939 0.093 Uiso 1 1 calc R . .
H13B H 0.6781 0.2896 0.1491 0.093 Uiso 1 1 calc R . .
H13C H 0.6584 0.1882 0.1244 0.093 Uiso 1 1 calc R . .
C14 C 0.6816(3) 0.1836(4) 0.2833(3) 0.0618(14) Uani 1 1 d . . .
H14A H 0.6456 0.1380 0.2691 0.093 Uiso 1 1 calc R . .
H14B H 0.6576 0.2415 0.2927 0.093 Uiso 1 1 calc R . .
H14C H 0.7069 0.1648 0.3318 0.093 Uiso 1 1 calc R . .
C15 C 0.9615(2) -0.0149(3) 0.2487(4) 0.0438(9) Uani 1 1 d . . .
H15 H 0.9751 0.0347 0.2863 0.053 Uiso 1 1 calc R . .
C16 C 1.0181(3) -0.0169(4) 0.1808(4) 0.0624(15) Uani 1 1 d . . .
H16A H 1.0088 -0.0687 0.1459 0.094 Uiso 1 1 calc R . .
H16B H 1.0664 -0.0222 0.2038 0.094 Uiso 1 1 calc R . .
H16C H 1.0149 0.0390 0.1497 0.094 Uiso 1 1 calc R . .
C17 C 0.9651(3) -0.1062(4) 0.2958(4) 0.0728(17) Uani 1 1 d . . .
H17A H 0.9241 -0.1102 0.3324 0.109 Uiso 1 1 calc R . .
H17B H 1.0101 -0.1089 0.3263 0.109 Uiso 1 1 calc R . .
H17C H 0.9634 -0.1568 0.2581 0.109 Uiso 1 1 calc R . .
C18 C 0.8552(3) 0.4539(3) 0.2727(3) 0.0507(13) Uani 1 1 d . . .
C19 C 0.8114(3) 0.4593(4) 0.2056(3) 0.0612(15) Uani 1 1 d . . .
H19 H 0.7920 0.4061 0.1823 0.073 Uiso 1 1 calc R . .
C20 C 0.7956(4) 0.5465(5) 0.1718(4) 0.084(2) Uani 1 1 d . . .
H20 H 0.7654 0.5501 0.1262 0.101 Uiso 1 1 calc R . .
C21 C 0.8229(5) 0.6233(5) 0.2035(5) 0.095(3) Uani 1 1 d . . .
H21 H 0.8116 0.6799 0.1801 0.114 Uiso 1 1 calc R . .
C22 C 0.8669(5) 0.6196(4) 0.2696(5) 0.095(3) Uani 1 1 d . . .
H22 H 0.8850 0.6740 0.2918 0.114 Uiso 1 1 calc R . .
C23 C 0.8860(4) 0.5342(3) 0.3061(4) 0.0742(19) Uani 1 1 d . . .
H23 H 0.9178 0.5316 0.3504 0.089 Uiso 1 1 calc R . .
C24 C 1.1057(5) 0.3338(6) -0.0048(6) 0.128(2) Uani 1 1 d . B 1
H24A H 1.0810 0.3173 -0.0545 0.192 Uiso 1 1 calc R B 1
H24B H 1.1578 0.3353 -0.0140 0.192 Uiso 1 1 calc R B 1
H24C H 1.0892 0.3935 0.0126 0.192 Uiso 1 1 calc R B 1
C25 C 1.1101(5) 0.1362(6) 0.0306(6) 0.128(2) Uani 1 1 d . B .
H25A H 1.1195 0.0933 0.0739 0.192 Uiso 1 1 calc R . .
H25B H 1.1536 0.1429 -0.0021 0.192 Uiso 1 1 calc R . .
H25C H 1.0706 0.1137 -0.0027 0.192 Uiso 1 1 calc R . .
C26 C 0.9060(5) 0.3492(4) -0.0145(4) 0.090(2) Uani 1 1 d . B .
H26A H 0.9190 0.4074 0.0092 0.135 Uiso 1 1 calc R . .
H26B H 0.8556 0.3508 -0.0317 0.135 Uiso 1 1 calc R . .
H26C H 0.9370 0.3372 -0.0606 0.135 Uiso 1 1 calc R . .
C27 C 0.8917(3) 0.1459(4) 0.0129(3) 0.0628(15) Uani 1 1 d . B .
H27A H 0.9273 0.1306 -0.0282 0.094 Uiso 1 1 calc R . .
H27B H 0.8442 0.1529 -0.0119 0.094 Uiso 1 1 calc R . .
H27C H 0.8898 0.0975 0.0527 0.094 Uiso 1 1 calc R . .
C28 C 1.1427(4) 0.3635(5) 0.4713(5) 0.105(3) Uani 1 1 d . . .
H28A H 1.1756 0.3152 0.4875 0.158 Uiso 1 1 calc R . .
H28B H 1.1370 0.4064 0.5153 0.158 Uiso 1 1 calc R . .
H28C H 1.1625 0.3948 0.4247 0.158 Uiso 1 1 calc R . .
C29 C 1.0252(5) 0.2389(6) 0.5329(4) 0.104(3) Uani 1 1 d . . .
H29A H 1.0580 0.1872 0.5360 0.156 Uiso 1 1 calc R . .
H29B H 0.9757 0.2173 0.5260 0.156 Uiso 1 1 calc R . .
H29C H 1.0285 0.2742 0.5823 0.156 Uiso 1 1 calc R . .
C30 C 1.2074(4) 0.2070(6) 0.3166(5) 0.106(3) Uani 1 1 d . B .
H30A H 1.2339 0.1586 0.2897 0.159 Uiso 1 1 calc R . .
H30B H 1.2284 0.2177 0.3694 0.159 Uiso 1 1 calc R . .
H30C H 1.2105 0.2624 0.2848 0.159 Uiso 1 1 calc R . .
C31 C 1.1067(5) 0.0682(4) 0.3929(4) 0.100(3) Uani 1 1 d . B .
H31A H 1.1264 0.0824 0.4457 0.150 Uiso 1 1 calc R . .
H31B H 1.1356 0.0205 0.3681 0.150 Uiso 1 1 calc R . .
H31C H 1.0568 0.0478 0.3984 0.150 Uiso 1 1 calc R . .
C32 C 1.0115(4) 0.4840(4) 0.1542(4) 0.0779(9) Uani 1 1 d . . .
H32A H 0.9652 0.5169 0.1584 0.093 Uiso 1 1 calc R . .
H32B H 1.0110 0.4472 0.1048 0.093 Uiso 1 1 calc R . .
C33 C 1.0756(4) 0.5501(4) 0.1543(4) 0.0779(9) Uani 1 1 d . . .
H33A H 1.1159 0.5258 0.1221 0.093 Uiso 1 1 calc R . .
H33B H 1.0611 0.6092 0.1320 0.093 Uiso 1 1 calc R . .
C34 C 1.0971(4) 0.5595(4) 0.2392(4) 0.0779(9) Uani 1 1 d . . .
H34A H 1.0691 0.6079 0.2656 0.093 Uiso 1 1 calc R . .
H34B H 1.1491 0.5738 0.2437 0.093 Uiso 1 1 calc R . .
C35 C 1.0805(4) 0.4677(4) 0.2763(4) 0.0779(9) Uani 1 1 d . . .
H35A H 1.1242 0.4293 0.2770 0.093 Uiso 1 1 calc R . .
H35B H 1.0632 0.4751 0.3319 0.093 Uiso 1 1 calc R . .

loop_
_atom_site_aniso_label
_atom_site_aniso_U_11
_atom_site_aniso_U_22
_atom_site_aniso_U_33
_atom_site_aniso_U_23
_atom_site_aniso_U_13
_atom_site_aniso_U_12
Y1 0.03726(19) 0.02801(17) 0.02625(17) 0.0012(2) 0.0016(2) -0.00235(16)
O1 0.062(2) 0.0338(15) 0.043(2) 0.0052(12) -0.0033(14) -0.0138(14)
N1 0.0302(19) 0.0289(17) 0.0333(18) 0.0019(13) 0.0013(13) -0.0011(14)
N2 0.049(2) 0.0263(17) 0.037(2) 0.0010(15) 0.0073(16) 0.0016(15)
N3 0.052(2) 0.0351(18) 0.030(2) 0.0003(15) 0.0078(17) 0.0035(18)
N4 0.043(2) 0.045(2) 0.039(2) 0.0064(17) -0.0057(18) -0.0046(18)
Si1 0.0583(10) 0.0725(10) 0.0610(10) 0.0075(8) 0.0216(8) -0.0046(8)
Si2 0.0540(8) 0.0506(7) 0.0292(6) -0.0021(5) -0.0011(6) 0.0034(6)
Si3 0.0801(12) 0.0719(10) 0.0391(8) -0.0042(8) -0.0146(7) 0.0153(9)
Si4 0.0582(9) 0.0511(8) 0.0483(8) -0.0032(6) -0.0121(6) 0.0016(7)
C1 0.082(4) 0.038(3) 0.040(3) 0.010(2) 0.007(2) -0.001(3)
C2 0.045(3) 0.035(2) 0.030(2) 0.0022(18) 0.0002(18) -0.002(2)
C3 0.055(3) 0.046(3) 0.028(2) 0.0048(19) 0.001(2) -0.006(2)
C4 0.049(3) 0.044(3) 0.034(2) -0.009(2) 0.012(2) -0.008(2)
C5 0.100(5) 0.042(3) 0.051(3) -0.004(2) 0.029(3) 0.000(3)
C6 0.036(2) 0.033(2) 0.036(3) 0.0040(18) 0.0024(17) -0.0053(17)
C7 0.039(3) 0.038(2) 0.032(2) -0.0019(18) 0.0033(18) -0.0041(19)
C8 0.038(3) 0.058(3) 0.055(3) -0.008(2) -0.007(2) -0.009(2)
C9 0.071(4) 0.050(3) 0.072(4) -0.026(3) -0.005(3) -0.017(3)
C10 0.054(3) 0.037(3) 0.063(3) -0.017(2) 0.008(3) -0.008(2)
C11 0.041(3) 0.035(2) 0.048(2) -0.001(2) 0.0087(19) -0.001(2)
C12 0.038(3) 0.048(3) 0.043(2) -0.001(2) -0.002(2) 0.003(2)
C13 0.058(4) 0.070(4) 0.059(3) 0.004(3) -0.002(3) 0.013(3)
C14 0.052(3) 0.067(3) 0.066(3) -0.004(3) 0.018(3) 0.008(3)
C15 0.042(2) 0.0345(19) 0.055(2) -0.003(3) -0.001(3) 0.0019(17)
C16 0.052(4) 0.056(3) 0.079(4) -0.009(3) 0.010(3) 0.007(3)
C17 0.076(4) 0.060(3) 0.083(4) 0.019(3) -0.001(3) 0.007(3)
C18 0.062(3) 0.037(3) 0.053(3) 0.001(2) 0.029(2) 0.008(2)
C19 0.060(4) 0.061(3) 0.062(4) 0.019(3) 0.021(3) 0.018(3)
C20 0.085(5) 0.070(4) 0.098(5) 0.043(4) 0.031(4) 0.032(4)
C21 0.133(7) 0.059(4) 0.093(6) 0.040(4) 0.058(5) 0.042(4)
C22 0.151(7) 0.039(3) 0.096(6) -0.007(3) 0.063(5) -0.001(4)
C23 0.120(5) 0.039(3) 0.064(4) -0.003(3) 0.032(3) 0.001(3)
C24 0.136(6) 0.105(4) 0.142(5) 0.017(4) 0.076(5) 0.025(4)
C25 0.136(6) 0.105(4) 0.142(5) 0.017(4) 0.076(5) 0.025(4)
C26 0.135(7) 0.071(4) 0.063(4) 0.016(3) -0.034(4) 0.004(4)
C27 0.073(4) 0.069(4) 0.046(3) -0.012(3) 0.000(3) -0.016(3)
C28 0.108(6) 0.117(6) 0.090(5) -0.035(4) -0.037(4) -0.008(5)
C29 0.133(7) 0.132(7) 0.046(4) 0.030(4) 0.007(4) 0.053(5)
C30 0.059(4) 0.162(8) 0.097(5) -0.030(5) 0.003(4) -0.010(5)
C31 0.161(7) 0.048(3) 0.091(5) 0.006(3) -0.049(5) 0.021(4)
C32 0.094(2) 0.0608(17) 0.079(2) 0.0140(16) -0.0097(17) -0.0342(16)
C33 0.094(2) 0.0608(17) 0.079(2) 0.0140(16) -0.0097(17) -0.0342(16)
C34 0.094(2) 0.0608(17) 0.079(2) 0.0140(16) -0.0097(17) -0.0342(16)
C35 0.094(2) 0.0608(17) 0.079(2) 0.0140(16) -0.0097(17) -0.0342(16)

loop_
_atom_type_symbol
_atom_type_description
_atom_type_scat_dispersion_real
_atom_type_scat_dispersion_imag
_atom_type_scat_source
C C 0.0033 0.0016 'International Tables Vol C Tables 4.2.6.8 and 6.1.1.4'
H H 0.0000 0.0000 'International Tables Vol C Tables 4.2.6.8 and 6.1.1.4'
N N 0.0061 0.0033 'International Tables Vol C Tables 4.2.6.8 and 6.1.1.4'
O O 0.0106 0.0060 'International Tables Vol C Tables 4.2.6.8 and 6.1.1.4'
Y Y -2.7962 3.5667 'International Tables Vol C Tables 4.2.6.8 and 6.1.1.4'
Si Si 0.0817 0.0704 'International Tables Vol C Tables 4.2.6.8 and 6.1.1.4'

loop_
_geom_angle_atom_site_label_1
_geom_angle_atom_site_label_2
_geom_angle_atom_site_label_3
_geom_angle
N4 Y1 N3 124.45(17)
N4 Y1 N2 104.60(14)
N3 Y1 N2 127.68(13)
N4 Y1 N1 101.92(13)
N3 Y1 N1 105.83(13)
N2 Y1 N1 77.77(12)
N4 Y1 O1 87.66(12)
N3 Y1 O1 82.99(12)
N2 Y1 O1 81.88(11)
N1 Y1 O1 159.11(11)
N4 Y1 Si4 30.01(11)
N3 Y1 Si4 98.52(11)
N2 Y1 Si4 133.31(9)
N1 Y1 Si4 97.75(8)
O1 Y1 Si4 99.61(8)
N4 Y1 Si2 154.12(11)
N3 Y1 Si2 30.49(11)
N2 Y1 Si2 101.06(9)
N1 Y1 Si2 86.67(8)
O1 Y1 Si2 92.68(7)
Si4 Y1 Si2 125.28(4)
C35 O1 C32 108.8(4)
C35 O1 Y1 124.7(3)
C32 O1 Y1 126.0(3)
C2 N1 C6 116.8(3)
C2 N1 Y1 111.7(3)
C6 N1 Y1 131.4(2)
C4 N2 C18 120.4(4)
C4 N2 Y1 114.4(3)
C18 N2 Y1 122.9(3)
Si2 N3 Si1 126.1(2)
Si2 N3 Y1 106.7(2)
Si1 N3 Y1 126.9(2)
Si4 N4 Si3 123.3(2)
Si4 N4 Y1 108.07(19)
Si3 N4 Y1 128.5(2)
N3 Si1 C25 115.2(3)
N3 Si1 C24 116.4(3)
C25 Si1 C24 105.8(4)
N3 Si1 H111 106.2
C25 Si1 H111 106.2
C24 Si1 H111 106.2
N3 Si2 C27 116.0(2)
N3 Si2 C26 117.2(3)
C27 Si2 C26 106.7(3)
N3 Si2 Y1 42.81(13)
C27 Si2 Y1 125.11(19)
C26 Si2 Y1 128.2(2)
N3 Si2 H112 105.3
C27 Si2 H112 105.3
C26 Si2 H112 105.3
Y1 Si2 H112 62.5
N4 Si3 C29 114.7(3)
N4 Si3 C28 113.2(3)
C29 Si3 C28 105.6(4)
N4 Si3 H113 107.6
C29 Si3 H113 107.6
C28 Si3 H113 107.6
N4 Si4 C30 116.0(3)
N4 Si4 C31 116.5(3)
C30 Si4 C31 107.6(4)
N4 Si4 Y1 41.92(13)
C30 Si4 Y1 126.4(3)
C31 Si4 Y1 126.1(3)
N4 Si4 H114 105.2
C30 Si4 H114 105.2
C31 Si4 H114 105.2
Y1 Si4 H114 63.3
C2 C1 H1A 109.5
C2 C1 H1B 109.5
H1A C1 H1B 109.5
C2 C1 H1C 109.5
H1A C1 H1C 109.5
H1B C1 H1C 109.5
N1 C2 C3 123.4(4)
N1 C2 C1 120.6(4)
C3 C2 C1 115.9(4)
C4 C3 C2 129.3(4)
C4 C3 H3 115.3
C2 C3 H3 115.3
N2 C4 C3 122.9(4)
N2 C4 C5 121.8(4)
C3 C4 C5 115.3(4)
C4 C5 H5A 109.5
C4 C5 H5B 109.5
H5A C5 H5B 109.5
C4 C5 H5C 109.5
H5A C5 H5C 109.5
H5B C5 H5C 109.5
C11 C6 C7 120.9(4)
C11 C6 N1 122.3(4)
C7 C6 N1 116.8(3)
C8 C7 C6 117.2(4)
C8 C7 C12 120.5(4)
C6 C7 C12 122.2(4)
C9 C8 C7 122.7(5)
C9 C8 H8 118.7
C7 C8 H8 118.7
C8 C9 C10 119.0(5)
C8 C9 H9 120.5
C10 C9 H9 120.5
C11 C10 C9 120.9(5)
C11 C10 H10 119.5
C9 C10 H10 119.5
C10 C11 C6 119.2(4)
C10 C11 C15 117.6(4)
C6 C11 C15 123.2(4)
C13 C12 C7 112.7(4)
C13 C12 C14 109.5(4)
C7 C12 C14 111.7(4)
C13 C12 H12 107.5
C7 C12 H12 107.5
C14 C12 H12 107.5
C12 C13 H13A 109.5
C12 C13 H13B 109.5
H13A C13 H13B 109.5
C12 C13 H13C 109.5
H13A C13 H13C 109.5
H13B C13 H13C 109.5
C12 C14 H14A 109.5
C12 C14 H14B 109.5
H14A C14 H14B 109.5
C12 C14 H14C 109.5
H14A C14 H14C 109.5
H14B C14 H14C 109.5
C11 C15 C16 111.1(5)
C11 C15 C17 113.1(4)
C16 C15 C17 108.9(4)
C11 C15 H15 107.8
C16 C15 H15 107.8
C17 C15 H15 107.8
C15 C16 H16A 109.5
C15 C16 H16B 109.5
H16A C16 H16B 109.5
C15 C16 H16C 109.5
H16A C16 H16C 109.5
H16B C16 H16C 109.5
C15 C17 H17A 109.5
C15 C17 H17B 109.5
H17A C17 H17B 109.5
C15 C17 H17C 109.5
H17A C17 H17C 109.5
H17B C17 H17C 109.5
C19 C18 C23 120.1(5)
C19 C18 N2 118.5(4)
C23 C18 N2 121.2(5)
C18 C19 C20 119.2(6)
C18 C19 H19 120.4
C20 C19 H19 120.4
C21 C20 C19 121.6(7)
C21 C20 H20 119.2
C19 C20 H20 119.2
C20 C21 C22 120.2(6)
C20 C21 H21 119.9
C22 C21 H21 119.9
C21 C22 C23 121.3(7)
C21 C22 H22 119.3
C23 C22 H22 119.3
C22 C23 C18 117.5(7)
C22 C23 H23 121.2
C18 C23 H23 121.2
Si1 C24 H24A 109.5
Si1 C24 H24B 109.5
Si1 C24 H24C 109.5
Si1 C25 H25A 109.5
Si1 C25 H25B 109.5
H25A C25 H25B 109.5
Si1 C25 H25C 109.5
H25A C25 H25C 109.5
H25B C25 H25C 109.5
Si2 C26 H26A 109.5
Si2 C26 H26B 109.5
H26A C26 H26B 109.5
Si2 C26 H26C 109.5
H26A C26 H26C 109.5
H26B C26 H26C 109.5
Si2 C27 H27A 109.5
Si2 C27 H27B 109.5
H27A C27 H27B 109.5
Si2 C27 H27C 109.5
H27A C27 H27C 109.5
H27B C27 H27C 109.5
Si3 C28 H28A 109.5
Si3 C28 H28B 109.5
H28A C28 H28B 109.5
Si3 C28 H28C 109.5
H28A C28 H28C 109.5
H28B C28 H28C 109.5
Si3 C29 H29A 109.5
Si3 C29 H29B 109.5
H29A C29 H29B 109.5
Si3 C29 H29C 109.5
H29A C29 H29C 109.5
H29B C29 H29C 109.5
Si4 C30 H30A 109.5
Si4 C30 H30B 109.5
H30A C30 H30B 109.5
Si4 C30 H30C 109.5
H30A C30 H30C 109.5
H30B C30 H30C 109.5
Si4 C31 H31A 109.5
Si4 C31 H31B 109.5
H31A C31 H31B 109.5
Si4 C31 H31C 109.5
H31A C31 H31C 109.5
H31B C31 H31C 109.5
O1 C32 C33 104.5(5)
O1 C32 H32A 110.9
C33 C32 H32A 110.9
O1 C32 H32B 110.9
C33 C32 H32B 110.9
H32A C32 H32B 108.9
C34 C33 C32 105.6(5)
C34 C33 H33A 110.6
C32 C33 H33A 110.6
C34 C33 H33B 110.6
C32 C33 H33B 110.6
H33A C33 H33B 108.7
C33 C34 C35 104.6(5)
C33 C34 H34A 110.8
C35 C34 H34A 110.8
C33 C34 H34B 110.8
C35 C34 H34B 110.8
H34A C34 H34B 108.9
O1 C35 C34 106.4(5)
O1 C35 H35A 110.5
C34 C35 H35A 110.5
O1 C35 H35B 110.5
C34 C35 H35B 110.5
H35A C35 H35B 108.6

loop_
_geom_bond_atom_site_label_1
_geom_bond_atom_site_label_2
_geom_bond_distance
Y1 N4 2.252(4)
Y1 N3 2.275(4)
Y1 N2 2.349(3)
Y1 N1 2.370(3)
Y1 O1 2.425(3)
Y1 Si4 3.2038(15)
Y1 Si2 3.2061(16)
O1 C35 1.461(6)
O1 C32 1.463(6)
N1 C2 1.327(5)
N1 C6 1.452(5)
N2 C4 1.316(5)
N2 C18 1.445(6)
N3 Si2 1.698(4)
N3 Si1 1.699(4)
N4 Si4 1.685(4)
N4 Si3 1.709(4)
Si1 C25 1.840(8)
Si1 C24 1.830(8)
Si1 H111 0.9800
Si2 C27 1.857(5)
Si2 C26 1.877(6)
Si2 H112 0.9800
Si3 C29 1.863(7)
Si3 C28 1.873(7)
Si3 H113 0.9800
Si4 C30 1.858(7)
Si4 C31 1.856(6)
Si4 H114 0.9800
C1 C2 1.514(6)
C1 H1A 0.9600
C1 H1B 0.9600
C1 H1C 0.9600
C2 C3 1.413(6)
C3 C4 1.394(6)
C3 H3 0.9300
C4 C5 1.518(6)
C5 H5A 0.9600
C5 H5B 0.9600
C5 H5C 0.9600
C6 C11 1.393(6)
C6 C7 1.414(6)
C7 C8 1.388(6)
C7 C12 1.518(6)
C8 C9 1.368(7)
C8 H8 0.9300
C9 C10 1.390(8)
C9 H9 0.9300
C10 C11 1.382(6)
C10 H10 0.9300
C11 C15 1.510(6)
C12 C13 1.514(7)
C12 C14 1.532(6)
C12 H12 0.9800
C13 H13A 0.9600
C13 H13B 0.9600
C13 H13C 0.9600
C14 H14A 0.9600
C14 H14B 0.9600
C14 H14C 0.9600
C15 C16 1.517(7)
C15 C17 1.536(7)
C15 H15 0.9800
C16 H16A 0.9600
C16 H16B 0.9600
C16 H16C 0.9600
C17 H17A 0.9600
C17 H17B 0.9600
C17 H17C 0.9600
C18 C19 1.363(7)
C18 C23 1.405(7)
C19 C20 1.411(7)
C19 H19 0.9300
C20 C21 1.327(11)
C20 H20 0.9300
C21 C22 1.350(10)
C21 H21 0.9300
C22 C23 1.419(9)
C22 H22 0.9300
C23 H23 0.9300
C24 H24A 0.9600
C24 H24B 0.9600
C24 H24C 0.9600
C25 H25A 0.9600
C25 H25B 0.9600
C25 H25C 0.9600
C26 H26A 0.9600
C26 H26B 0.9600
C26 H26C 0.9600
C27 H27A 0.9600
C27 H27B 0.9600
C27 H27C 0.9600
C28 H28A 0.9600
C28 H28B 0.9600
C28 H28C 0.9600
C29 H29A 0.9600
C29 H29B 0.9600
C29 H29C 0.9600
C30 H30A 0.9600
C30 H30B 0.9600
C30 H30C 0.9600
C31 H31A 0.9600
C31 H31B 0.9600
C31 H31C 0.9600
C32 C33 1.510(8)
C32 H32A 0.9700
C32 H32B 0.9700
C33 C34 1.454(9)
C33 H33A 0.9700
C33 H33B 0.9700
C34 C35 1.497(7)
C34 H34A 0.9700
C34 H34B 0.9700
C35 H35A 0.9700
C35 H35B 0.9700
